data_7204668
loop_
_publ_author_name
'Carlucci, Lucia'
'Ciani, Gianfranco'
'Proserpio, Davide M.'
'Rizzato, Silvia'

_publ_section_title
;
 New architectures from the self-assembly of MIISO4 salts with
 bis(4-pyridyl) ligands. The first case of polycatenation involving
 three distinct sets of 2D polymeric (4,4)-layers parallel to a common
 axis
;
_journal_issue 34
_journal_name_full CrystEngComm
_journal_page_first 190
_journal_paper_doi 10.1039/b304201d
_journal_volume 5
_journal_year 2003
_chemical_formula_sum 'C12 H18 Cu N2 O7 S'
_chemical_formula_weight 397.88
_space_group_IT_number 2
_symmetry_cell_setting triclinic
_symmetry_space_group_name_Hall '-P 1'
_symmetry_space_group_name_H-M 'P -1'
_atom_sites_solution_hydrogens geom
_atom_sites_solution_primary direct
_atom_sites_solution_secondary difmap
_cell_angle_alpha 62.11(2)
_cell_angle_beta 89.18(2)
_cell_angle_gamma 73.00(2)
_cell_formula_units_Z 2
_cell_length_a 9.399(3)
_cell_length_b 9.496(3)
_cell_length_c 10.073(4)
_cell_measurement_reflns_used 25
_cell_measurement_temperature 293(2)
_cell_measurement_theta_max 12
_cell_measurement_theta_min 9
_cell_volume 751.9(5)
_computing_molecular_graphics SCHAKAL
_computing_structure_refinement 'SHELXL-97 (Sheldrick, 1997)'
_computing_structure_solution SIR92
_diffrn_ambient_temperature 293(2)
_diffrn_measured_fraction_theta_full 0.998
_diffrn_measured_fraction_theta_max 0.998
_diffrn_measurement_device CAD4
_diffrn_measurement_method omega-scan
_diffrn_radiation_monochromator graphite
_diffrn_radiation_source 'fine-focus sealed tube'
_diffrn_radiation_type MoK\a
_diffrn_radiation_wavelength 0.71073
_diffrn_reflns_av_R_equivalents 0.0000
_diffrn_reflns_av_sigmaI/netI 0.0387
_diffrn_reflns_limit_h_max 11
_diffrn_reflns_limit_h_min -11
_diffrn_reflns_limit_k_max 11
_diffrn_reflns_limit_k_min -9
_diffrn_reflns_limit_l_max 11
_diffrn_reflns_limit_l_min 0
_diffrn_reflns_number 2620
_diffrn_reflns_theta_full 24.97
_diffrn_reflns_theta_max 24.97
_diffrn_reflns_theta_min 3.01
_diffrn_standards_decay_% 0
_diffrn_standards_interval_time 2h
_diffrn_standards_number 3
_exptl_absorpt_coefficient_mu 1.630
_exptl_absorpt_correction_T_max 1.00
_exptl_absorpt_correction_T_min 0.72
_exptl_absorpt_correction_type psi-scan
_exptl_crystal_colour blue
_exptl_crystal_density_diffrn 1.757
_exptl_crystal_density_method 'not measured'
_exptl_crystal_description column
_exptl_crystal_F_000 410
_exptl_crystal_size_max 0.36
_exptl_crystal_size_mid 0.10
_exptl_crystal_size_min 0.08
_refine_diff_density_max 0.982
_refine_diff_density_min -1.028
_refine_diff_density_rms 0.117
_refine_ls_extinction_method none
_refine_ls_goodness_of_fit_all 1.082
_refine_ls_hydrogen_treatment mixed
_refine_ls_matrix_type full
_refine_ls_number_parameters 211
_refine_ls_number_reflns 2620
_refine_ls_number_restraints 0
_refine_ls_restrained_S_all 1.082
_refine_ls_R_factor_all 0.0739
_refine_ls_R_factor_obs 0.0439
_refine_ls_shift/su_max 0.000
_refine_ls_shift/su_mean 0.000
_refine_ls_structure_factor_coef Fsqd
_refine_ls_weighting_details 'calc w=1/[\s^2^(Fo^2^)+(0.0701P)^2^+1.6800P] where P=(Fo^2^+2Fc^2^)/3'
_refine_ls_weighting_scheme calc
_refine_ls_wR_factor_all 0.1312
_refine_ls_wR_factor_obs 0.1199
_reflns_number_observed 2001
_reflns_number_total 2620
_reflns_observed_criterion >2sigma(I)
_cod_data_source_file b304201d.txt
_cod_data_source_block 3
_cod_depositor_comments
;
The following automatic conversions were performed:
'_symmetry_cell_setting' value 'Triclinic' changed to 'triclinic'
according to '/home/saulius/struct/CIF-dictionaries/cif_core.dic'
dictionary named 'cif_core.dic' version 2.4.1 from 2010-06-29.

Automatic conversion script
Id: cif_fix_enum 1527 2010-12-29 10:47:43Z saulius 
;
_cod_original_sg_symbol_H-M 'P-1  (2)'
_cod_database_code 7204668
_exptl_absorpt_correction_nazim 3
_diffrn_measurement_domega 1.1+0.35tg(theta)
_diffrn_measurement_rtime 60

loop_
_symmetry_equiv_pos_as_xyz
'x, y, z'
'-x, -y, -z'

loop_
_atom_site_label
_atom_site_type_symbol
_atom_site_fract_x
_atom_site_fract_y
_atom_site_fract_z
_atom_site_U_iso_or_equiv
_atom_site_adp_type
_atom_site_occupancy
_atom_site_symmetry_multiplicity
_atom_site_calc_flag
_atom_site_refinement_flags
_atom_site_disorder_assembly
_atom_site_disorder_group
Cu1 Cu 0.5000 0.0000 0.5000 0.0210(2) Uani 1 2 d S . .
Cu2 Cu -0.5000 0.5000 0.5000 0.0251(2) Uani 1 2 d S . .
N1 N 0.3867(4) 0.0629(5) 0.6454(4) 0.0221(8) Uani 1 1 d . . .
C11 C 0.4511(5) 0.1072(6) 0.7311(5) 0.0242(10) Uani 1 1 d . . .
H11 H 0.5468 0.1159 0.7166 0.029 Uiso 1 1 calc R . .
C12 C 0.3828(5) 0.1404(6) 0.8392(5) 0.0240(10) Uani 1 1 d . . .
H12 H 0.4317 0.1715 0.8956 0.029 Uiso 1 1 calc R . .
C13 C 0.2409(5) 0.1276(6) 0.8641(5) 0.0232(10) Uani 1 1 d . . .
C14 C 0.1718(6) 0.0865(6) 0.7722(5) 0.0274(11) Uani 1 1 d . . .
H14 H 0.0754 0.0791 0.7832 0.033 Uiso 1 1 calc R . .
C15 C 0.2472(5) 0.0568(6) 0.6647(5) 0.0262(10) Uani 1 1 d . . .
H15 H 0.1988 0.0313 0.6029 0.031 Uiso 1 1 calc R . .
C1 C 0.1675(6) 0.1558(7) 0.9876(5) 0.0309(12) Uani 1 1 d . . .
H1A H 0.2453 0.1221 1.0688 0.037 Uiso 1 1 calc R . .
H1B H 0.1053 0.0839 1.0289 0.037 Uiso 1 1 calc R . .
C2 C 0.0701(6) 0.3388(7) 0.9341(6) 0.0314(12) Uani 1 1 d . . .
H2A H 0.0418 0.3521 1.0215 0.038 Uiso 1 1 calc R . .
H2B H 0.1279 0.4131 0.8813 0.038 Uiso 1 1 calc R . .
N2 N -0.3207(5) 0.4519(5) 0.6394(5) 0.0293(9) Uani 1 1 d . . .
C21 C -0.2083(6) 0.5093(6) 0.5845(6) 0.0297(11) Uani 1 1 d . . .
H21 H -0.2140 0.5713 0.4798 0.036 Uiso 1 1 calc R . .
C22 C -0.0829(6) 0.4817(7) 0.6749(6) 0.0310(12) Uani 1 1 d . . .
H22 H -0.0080 0.5267 0.6310 0.037 Uiso 1 1 calc R . .
C23 C -0.0698(6) 0.3875(6) 0.8297(6) 0.0288(11) Uani 1 1 d . . .
C24 C -0.1890(6) 0.3298(8) 0.8884(6) 0.0370(13) Uani 1 1 d . . .
H24 H -0.1857 0.2670 0.9928 0.044 Uiso 1 1 calc R . .
C25 C -0.3119(6) 0.3666(7) 0.7904(6) 0.0372(13) Uani 1 1 d . . .
H25 H -0.3921 0.3305 0.8312 0.045 Uiso 1 1 calc R . .
S S -0.30695(13) 0.32469(14) 0.35208(13) 0.0206(3) Uani 1 1 d . . .
O1 O -0.3696(4) 0.4903(4) 0.3506(4) 0.0269(8) Uani 1 1 d . . .
O2 O -0.3906(4) 0.2142(4) 0.4465(4) 0.0331(8) Uani 1 1 d . . .
O3 O -0.3236(4) 0.3585(5) 0.1949(4) 0.0369(9) Uani 1 1 d . . .
O4 O -0.1474(4) 0.2511(5) 0.4168(4) 0.0353(9) Uani 1 1 d . . .
O1S O 0.6711(4) -0.1652(4) 0.6667(4) 0.0279(8) Uani 1 1 d . . .
O1W O 0.9152(4) -0.0742(5) 0.6767(4) 0.0375(9) Uani 1 1 d . . .
O2W O 0.5632(5) -0.3177(5) 0.9316(4) 0.0408(9) Uani 1 1 d . . .

loop_
_atom_site_aniso_label
_atom_site_aniso_U_11
_atom_site_aniso_U_22
_atom_site_aniso_U_33
_atom_site_aniso_U_23
_atom_site_aniso_U_13
_atom_site_aniso_U_12
Cu1 0.0170(4) 0.0243(5) 0.0215(4) -0.0125(3) 0.0023(3) -0.0040(3)
Cu2 0.0180(4) 0.0246(5) 0.0323(5) -0.0148(4) 0.0018(3) -0.0046(3)
N1 0.021(2) 0.024(2) 0.022(2) -0.0120(17) 0.0032(16) -0.0067(17)
C11 0.020(2) 0.027(3) 0.027(2) -0.012(2) 0.0015(19) -0.010(2)
C12 0.027(3) 0.024(2) 0.023(2) -0.011(2) -0.001(2) -0.010(2)
C13 0.020(2) 0.024(2) 0.023(2) -0.011(2) 0.0013(19) -0.004(2)
C14 0.020(2) 0.034(3) 0.033(3) -0.019(2) 0.007(2) -0.011(2)
C15 0.023(3) 0.031(3) 0.029(3) -0.017(2) 0.002(2) -0.011(2)
C1 0.023(3) 0.044(3) 0.024(2) -0.018(2) 0.000(2) -0.005(2)
C2 0.028(3) 0.040(3) 0.036(3) -0.027(2) 0.004(2) -0.010(2)
N2 0.021(2) 0.032(2) 0.033(2) -0.0152(19) 0.0034(18) -0.0069(18)
C21 0.025(3) 0.030(3) 0.032(3) -0.014(2) 0.003(2) -0.008(2)
C22 0.025(3) 0.037(3) 0.034(3) -0.019(2) 0.005(2) -0.011(2)
C23 0.022(2) 0.030(3) 0.034(3) -0.019(2) 0.001(2) -0.001(2)
C24 0.029(3) 0.049(3) 0.027(3) -0.014(2) 0.003(2) -0.012(3)
C25 0.027(3) 0.048(3) 0.038(3) -0.018(3) 0.010(2) -0.018(3)
S 0.0182(6) 0.0201(6) 0.0248(6) -0.0117(5) 0.0035(4) -0.0066(5)
O1 0.0237(18) 0.0246(18) 0.0362(19) -0.0176(15) 0.0061(14) -0.0080(14)
O2 0.031(2) 0.032(2) 0.040(2) -0.0163(17) 0.0125(16) -0.0177(16)
O3 0.043(2) 0.041(2) 0.0302(19) -0.0192(17) 0.0068(17) -0.0149(19)
O4 0.0187(18) 0.035(2) 0.049(2) -0.0207(18) -0.0013(16) -0.0022(15)
O1S 0.0215(17) 0.0284(19) 0.0283(18) -0.0120(15) -0.0001(14) -0.0037(15)
O1W 0.0232(19) 0.050(2) 0.035(2) -0.0186(18) 0.0047(15) -0.0098(17)
O2W 0.049(2) 0.041(2) 0.034(2) -0.0128(18) 0.0056(18) -0.0257(19)

loop_
_atom_type_symbol
_atom_type_description
_atom_type_scat_dispersion_real
_atom_type_scat_dispersion_imag
_atom_type_scat_source
C C 0.0033 0.0016 'International Tables Vol C Tables 4.2.6.8 and 6.1.1.4'
H H 0.0000 0.0000 'International Tables Vol C Tables 4.2.6.8 and 6.1.1.4'
N N 0.0061 0.0033 'International Tables Vol C Tables 4.2.6.8 and 6.1.1.4'
O O 0.0106 0.0060 'International Tables Vol C Tables 4.2.6.8 and 6.1.1.4'
S S 0.1246 0.1234 'International Tables Vol C Tables 4.2.6.8 and 6.1.1.4'
Cu Cu 0.3201 1.2651 'International Tables Vol C Tables 4.2.6.8 and 6.1.1.4'

loop_
_geom_angle_atom_site_label_1
_geom_angle_atom_site_label_2
_geom_angle_atom_site_label_3
_geom_angle
_geom_angle_site_symmetry_1
_geom_angle_site_symmetry_3
_geom_angle_publ_flag
O1S Cu1 O1S 180.0 2_656 . ?
O1S Cu1 N1 89.74(15) 2_656 . ?
O1S Cu1 N1 90.26(15) . . ?
O1S Cu1 N1 90.26(15) 2_656 2_656 ?
O1S Cu1 N1 89.74(15) . 2_656 ?
N1 Cu1 N1 180.0 . 2_656 ?
O1S Cu1 O2 90.59(14) 2_656 1_655 ?
O1S Cu1 O2 89.41(14) . 1_655 ?
N1 Cu1 O2 88.22(14) . 1_655 ?
N1 Cu1 O2 91.78(14) 2_656 1_655 ?
O1S Cu1 O2 89.41(14) 2_656 2_556 ?
O1S Cu1 O2 90.59(13) . 2_556 ?
N1 Cu1 O2 91.78(14) . 2_556 ?
N1 Cu1 O2 88.22(14) 2_656 2_556 ?
O2 Cu1 O2 180.0 1_655 2_556 ?
O1 Cu2 O1 180.000(1) 2_466 . ?
O1 Cu2 N2 90.51(16) 2_466 . ?
O1 Cu2 N2 89.49(16) . . ?
O1 Cu2 N2 89.49(16) 2_466 2_466 ?
O1 Cu2 N2 90.51(16) . 2_466 ?
N2 Cu2 N2 180.0 . 2_466 ?
O1 Cu2 O2 55.22(12) 2_466 2_466 ?
O1 Cu2 O2 124.78(12) . 2_466 ?
N2 Cu2 O2 80.95(14) . 2_466 ?
N2 Cu2 O2 99.05(14) 2_466 2_466 ?
O1 Cu2 O2 124.78(12) 2_466 . ?
O1 Cu2 O2 55.22(12) . . ?
N2 Cu2 O2 99.05(14) . . ?
N2 Cu2 O2 80.95(14) 2_466 . ?
O2 Cu2 O2 180.0 2_466 . ?
C15 N1 C11 117.4(4) . . ?
C15 N1 Cu1 121.9(3) . . ?
C11 N1 Cu1 120.7(3) . . ?
N1 C11 C12 123.1(4) . . ?
C11 C12 C13 119.8(4) . . ?
C12 C13 C14 117.2(4) . . ?
C12 C13 C1 120.4(4) . . ?
C14 C13 C1 122.5(4) . . ?
C15 C14 C13 119.6(4) . . ?
N1 C15 C14 122.8(4) . . ?
C13 C1 C2 113.9(4) . . ?
C23 C2 C1 111.1(4) . . ?
C21 N2 C25 117.3(5) . . ?
C21 N2 Cu2 120.9(3) . . ?
C25 N2 Cu2 121.8(3) . . ?
N2 C21 C22 123.4(5) . . ?
N2 C21 Cu2 36.2(2) . . ?
C22 C21 Cu2 159.6(4) . . ?
C23 C22 C21 119.6(5) . . ?
C22 C23 C24 117.3(5) . . ?
C22 C23 C2 122.4(5) . . ?
C24 C23 C2 120.2(5) . . ?
C25 C24 C23 119.4(5) . . ?
N2 C25 C24 122.9(5) . . ?
N2 C25 Cu2 35.5(2) . . ?
C24 C25 Cu2 158.3(4) . . ?
O3 S O2 112.2(2) . . ?
O3 S O4 110.1(2) . . ?
O2 S O4 110.2(2) . . ?
O3 S O1 107.5(2) . . ?
O2 S O1 108.1(2) . . ?
O4 S O1 108.6(2) . . ?
O3 S Cu2 129.62(16) . . ?
O2 S Cu2 73.42(15) . . ?
O4 S Cu2 114.17(16) . . ?
O1 S Cu2 35.62(13) . . ?
S O1 Cu2 117.68(19) . . ?
S O2 Cu1 150.9(2) . 1_455 ?
S O2 Cu2 77.64(15) . . ?
Cu1 O2 Cu2 127.62(13) 1_455 . ?

loop_
_geom_bond_atom_site_label_1
_geom_bond_atom_site_label_2
_geom_bond_distance
_geom_bond_site_symmetry_2
_geom_bond_publ_flag
Cu1 O1S 2.001(3) 2_656 ?
Cu1 O1S 2.001(3) . ?
Cu1 N1 2.010(4) . ?
Cu1 N1 2.010(4) 2_656 ?
Cu1 O2 2.381(3) 1_655 ?
Cu1 O2 2.381(3) 2_556 ?
Cu2 O1 1.946(3) 2_466 ?
Cu2 O1 1.946(3) . ?
Cu2 N2 2.009(4) . ?
Cu2 N2 2.009(4) 2_466 ?
Cu2 O2 2.904(4) 2_466 ?
Cu2 O2 2.904(4) . ?
N1 C15 1.337(6) . ?
N1 C11 1.339(6) . ?
C11 C12 1.371(7) . ?
C12 C13 1.383(7) . ?
C13 C14 1.391(7) . ?
C13 C1 1.508(6) . ?
C14 C15 1.379(7) . ?
C1 C2 1.535(7) . ?
C2 C23 1.509(7) . ?
N2 C21 1.326(7) . ?
N2 C25 1.338(7) . ?
C21 C22 1.383(7) . ?
C22 C23 1.372(7) . ?
C23 C24 1.394(8) . ?
C24 C25 1.380(8) . ?
S O3 1.462(4) . ?
S O2 1.466(3) . ?
S O4 1.467(4) . ?
S O1 1.502(3) . ?
O2 Cu1 2.381(3) 1_455 ?
